data_2022257
loop_
_publ_author_name
'Gardner, Heather C.'
'Kennedy, Alan R.'
'McCarney, Karen M.'
'Staunton, Edward'
'Stewart, Heather'
'Teat, Simon J.'

_publ_section_title
;
 Structures of five salt forms of disulfonated monoazo dyes
;
_journal_coeditor_code YF3208
_journal_issue 10
_journal_name_full 'Acta Crystallographica Section C'
_journal_page_first 972
_journal_page_last 981
_journal_paper_doi 10.1107/S2053229620012735
_journal_volume 76
_journal_year 2020
_chemical_formula_iupac '[Ba (C14 H13 N3 O7 S2) (H2 O1)4], 2H2 O1'
_chemical_formula_moiety 'C14 H21 Ba N3 O11 S2, 2(H2 O1)'
_chemical_formula_sum 'C14 H25 Ba N3 O13 S2'
_chemical_formula_weight 644.83
_chemical_name_common
'Poly[(\m~2~-4-amino-2-methyl-5-methoxyazobenzene-2',4'-disulfonato)di-\m-aqua-diaquabarium(II)] dihydrate]'
_chemical_name_systematic
'Poly[[{\m~2~-4-[2-(4-amino-2-methyl-5-methoxyphenyl)diazen-1-yl]benzene-1,3-disulfonato}di-\m-aqua-diaquabarium(II)] dihydrate]'
_space_group_crystal_system orthorhombic
_space_group_IT_number 61
_space_group_name_Hall '-P 2ac 2ab'
_space_group_name_H-M_alt 'P b c a'
_atom_sites_solution_hydrogens mixed
_audit_creation_method SHELXL-2014/7
_cell_angle_alpha 90
_cell_angle_beta 90
_cell_angle_gamma 90
_cell_formula_units_Z 8
_cell_length_a 7.1293(4)
_cell_length_b 18.8368(11)
_cell_length_c 34.752(2)
_cell_measurement_reflns_used 4623
_cell_measurement_temperature 123(2)
_cell_measurement_theta_max 26.02
_cell_measurement_theta_min 1.00
_cell_volume 4667.0(5)
_computing_cell_refinement
;
DENZO (Otwinowski & Minor, 1997)
;
_computing_data_collection
;
DENZO (Otwinowski & Minor, 1997) and COLLECT (Hooft, 1998)
;
_computing_data_reduction
;
DENZO (Otwinowski & Minor, 1997)
;
_computing_molecular_graphics
;
Mercury (Macrae <i>et al.</i>,  2020) and ORTEP-3 (Farrugia,
2012)
;
_computing_publication_material
;
SHELXL2014 (Sheldrick, 2015)
;
_computing_structure_refinement
;
SHELXL2014 (Sheldrick, 2015) and WinGX (Farrugia, 2012)
;
_computing_structure_solution
;
SIR92 (Altomare <i>et al.</i>,  1994)
;
_diffrn_ambient_temperature 123(2)
_diffrn_measured_fraction_theta_full 0.980
_diffrn_measured_fraction_theta_max 0.980
_diffrn_measurement_device_type 'Nonius KappaCCD'
_diffrn_measurement_method 'omega and phi scans'
_diffrn_radiation_type MoK\a
_diffrn_radiation_wavelength 0.71073
_diffrn_reflns_av_R_equivalents 0.0368
_diffrn_reflns_av_unetI/netI 0.0452
_diffrn_reflns_limit_h_max 8
_diffrn_reflns_limit_h_min -8
_diffrn_reflns_limit_k_max 23
_diffrn_reflns_limit_k_min -23
_diffrn_reflns_limit_l_max 42
_diffrn_reflns_limit_l_min -42
_diffrn_reflns_number 7914
_diffrn_reflns_theta_full 25.980
_diffrn_reflns_theta_max 25.980
_diffrn_reflns_theta_min 2.162
_diffrn_source 'rotating anode'
_diffrn_standards_decay_% 0
_diffrn_standards_interval_count 0
_diffrn_standards_interval_time 0
_diffrn_standards_number 0
_exptl_absorpt_coefficient_mu 1.949
_exptl_absorpt_correction_T_max 0.7431
_exptl_absorpt_correction_T_min 0.4481
_exptl_absorpt_correction_type multi-scan
_exptl_absorpt_process_details
;
(SADABS; Bruker, 2012)
;
_exptl_crystal_colour orange
_exptl_crystal_density_diffrn 1.835
_exptl_crystal_description 'elongated rhomb'
_exptl_crystal_F_000 2576
_exptl_crystal_size_max 0.25
_exptl_crystal_size_mid 0.10
_exptl_crystal_size_min 0.04
_refine_diff_density_max 1.653
_refine_diff_density_min -1.230
_refine_ls_extinction_method none
_refine_ls_goodness_of_fit_ref 1.146
_refine_ls_hydrogen_treatment mixed
_refine_ls_matrix_type full
_refine_ls_number_parameters 344
_refine_ls_number_reflns 4489
_refine_ls_number_restraints 20
_refine_ls_restrained_S_all 1.144
_refine_ls_R_factor_all 0.0621
_refine_ls_R_factor_gt 0.0420
_refine_ls_shift/su_max 0.000
_refine_ls_shift/su_mean 0.000
_refine_ls_structure_factor_coef Fsqd
_refine_ls_weighting_details 'w=1/[\s^2^(Fo^2^)+(0.0229P)^2^+26.8527P] where P=(Fo^2^+2Fc^2^)/3'
_refine_ls_weighting_scheme calc
_refine_ls_wR_factor_gt 0.0877
_refine_ls_wR_factor_ref 0.0957
_reflns_number_gt 3554
_reflns_number_total 4489
_reflns_threshold_expression 'I > 2\s(I)'
_cod_data_source_file yf3208sup1.cif
_cod_data_source_block V
_cod_depositor_comments 'Adding full bibliography for 2022253--2022257.cif.'
_cod_database_code 2022257
_cod_database_fobs_code 2022257
_shelx_space_group_comment
;
The symmetry employed for this shelxl refinement is uniquely defined
by the following loop, which should always be used as a source of
symmetry information in preference to the above space-group names.
They are only intended as comments.
;

loop_
_space_group_symop_operation_xyz
'x, y, z'
'-x+1/2, -y, z+1/2'
'x+1/2, -y+1/2, -z'
'-x, y+1/2, -z+1/2'
'-x, -y, -z'
'x-1/2, y, -z-1/2'
'-x-1/2, y-1/2, z'
'x, -y-1/2, z-1/2'

loop_
_atom_site_type_symbol
_atom_site_label
_atom_site_fract_x
_atom_site_fract_y
_atom_site_fract_z
_atom_site_U_iso_or_equiv
_atom_site_adp_type
_atom_site_calc_flag
_atom_site_occupancy
_atom_site_disorder_assembly
_atom_site_disorder_group
Ba Ba1 0.46936(4) 0.13398(2) 0.19569(2) 0.01523(10) Uani d 1 . .
S S1 0.3700(2) 0.33522(7) 0.17263(4) 0.0177(3) Uani d 1 . .
S S2 0.52454(19) 0.61085(6) 0.14177(4) 0.0142(3) Uani d 1 . .
O O1 0.4242(6) 0.26422(18) 0.16056(11) 0.0235(9) Uani d 1 . .
O O2 0.1747(6) 0.35234(19) 0.16343(11) 0.0229(9) Uani d 1 . .
O O3 0.4127(6) 0.34897(18) 0.21305(10) 0.0225(9) Uani d 1 . .
O O4 0.3983(5) 0.60937(18) 0.17551(10) 0.0178(8) Uani d 1 . .
O O5 0.7040(5) 0.64361(18) 0.15189(10) 0.0174(8) Uani d 1 . .
O O6 0.4375(5) 0.64224(18) 0.10819(10) 0.0183(8) Uani d 1 . .
O O7 0.9268(6) 0.76192(18) -0.01184(10) 0.0229(9) Uani d 1 . .
O O1W 0.5033(6) -0.0101(2) 0.18560(12) 0.0291(10) Uani d 1 . .
H H1W 0.457(8) -0.042(2) 0.1701(13) 0.035 Uiso d 1 . .
H H2W 0.569(8) -0.037(2) 0.2011(13) 0.035 Uiso d 1 . .
O O2W 0.4366(6) 0.1078(3) 0.11948(12) 0.0328(10) Uani d 1 . .
H H3W 0.338(5) 0.115(3) 0.1049(13) 0.039 Uiso d 1 . .
H H4W 0.510(6) 0.086(3) 0.1030(13) 0.039 Uiso d 1 . .
O O3W 0.6687(6) 0.21189(19) 0.25537(11) 0.0227(9) Uani d 1 . .
H H5W 0.710(7) 0.2458(19) 0.2404(13) 0.027 Uiso d 1 . .
H H6W 0.588(6) 0.236(2) 0.2692(13) 0.027 Uiso d 1 . .
O O4W 0.3374(6) 0.0719(2) 0.26436(11) 0.0225(9) Uani d 1 . .
H H7W 0.415(7) 0.072(3) 0.2841(11) 0.027 Uiso d 1 . .
H H8W 0.320(8) 0.0258(8) 0.2628(14) 0.027 Uiso d 1 . .
O O5W -0.1119(6) 0.2702(2) 0.19632(11) 0.0238(9) Uani d 1 . .
H H9W -0.046(7) 0.305(2) 0.1861(13) 0.029 Uiso d 1 . .
H H10W -0.145(8) 0.248(2) 0.1752(8) 0.029 Uiso d 1 . .
O O6W 0.2298(6) 0.42869(19) 0.26713(11) 0.0238(9) Uani d 1 . .
H H11W 0.274(7) 0.405(2) 0.2472(11) 0.029 Uiso d 1 . .
H H12W 0.136(6) 0.401(2) 0.2733(15) 0.029 Uiso d 1 . .
N N1 0.7484(6) 0.5510(2) 0.07400(12) 0.0155(9) Uani d 1 . .
N N2 0.7400(6) 0.5290(2) 0.03926(12) 0.0168(10) Uani d 1 . .
N N3 0.9314(8) 0.7070(3) -0.08174(14) 0.0250(11) Uani d 1 . .
C C1 0.5036(7) 0.3964(3) 0.14543(14) 0.0158(11) Uani d 1 . .
C C2 0.6185(8) 0.3746(3) 0.11551(15) 0.0182(12) Uani d 1 . .
H H2 0.6392 0.3255 0.1108 0.022 Uiso calc 1 . .
C C3 0.7031(8) 0.4258(3) 0.09250(15) 0.0183(12) Uani d 1 . .
H H3 0.7817 0.4113 0.0719 0.022 Uiso calc 1 . .
C C4 0.6745(8) 0.4981(3) 0.09918(15) 0.0158(11) Uani d 1 . .
C C5 0.5678(8) 0.5194(3) 0.13124(15) 0.0161(11) Uani d 1 . .
C C6 0.4806(8) 0.4688(3) 0.15396(14) 0.0155(11) Uani d 1 . .
H H6 0.4055 0.4830 0.1752 0.019 Uiso calc 1 . .
C C7 0.7944(7) 0.5760(3) 0.01038(14) 0.0146(11) Uani d 1 . .
C C8 0.7904(7) 0.5476(3) -0.02719(15) 0.0152(11) Uani d 1 . .
C C9 0.8361(8) 0.5924(3) -0.05756(15) 0.0175(11) Uani d 1 . .
H H9 0.8346 0.5738 -0.0830 0.021 Uiso calc 1 . .
C C10 0.8843(8) 0.6637(3) -0.05219(15) 0.0195(12) Uani d 1 . .
C C11 0.8853(8) 0.6905(3) -0.01369(16) 0.0182(11) Uani d 1 . .
C C12 0.8409(7) 0.6479(3) 0.01663(15) 0.0167(11) Uani d 1 . .
H H12 0.8412 0.6666 0.0420 0.020 Uiso calc 1 . .
C C13 0.7344(8) 0.4715(3) -0.03471(16) 0.0202(12) Uani d 1 . .
H H13A 0.7096 0.4651 -0.0622 0.030 Uiso calc 1 . .
H H13B 0.6210 0.4602 -0.0200 0.030 Uiso calc 1 . .
H H13C 0.8364 0.4398 -0.0268 0.030 Uiso calc 1 . .
C C14 0.9168(9) 0.7942(3) 0.02544(16) 0.0244(13) Uani d 1 . .
H H14A 0.7913 0.7869 0.0363 0.037 Uiso calc 1 . .
H H14B 0.9418 0.8452 0.0232 0.037 Uiso calc 1 . .
H H14C 1.0105 0.7725 0.0424 0.037 Uiso calc 1 . .
H H1N 0.911(9) 0.693(3) -0.1055(7) 0.033(18) Uiso d 1 . .
H H2N 0.955(10) 0.7519(12) -0.077(2) 0.05(2) Uiso d 1 . .

loop_
_atom_site_aniso_label
_atom_site_aniso_U_11
_atom_site_aniso_U_22
_atom_site_aniso_U_33
_atom_site_aniso_U_12
_atom_site_aniso_U_13
_atom_site_aniso_U_23
Ba1 0.01377(17) 0.01302(15) 0.01890(16) -0.00088(13) -0.00011(13) 0.00011(12)
S1 0.0207(7) 0.0111(6) 0.0214(7) -0.0017(5) 0.0025(6) 0.0020(5)
S2 0.0126(6) 0.0110(6) 0.0189(6) -0.0004(5) 0.0005(5) 0.0001(5)
O1 0.032(2) 0.0110(18) 0.028(2) 0.0017(17) 0.0066(18) 0.0012(15)
O2 0.020(2) 0.0161(19) 0.033(2) -0.0035(16) 0.0008(17) 0.0027(16)
O3 0.029(2) 0.0173(19) 0.021(2) -0.0021(17) 0.0030(18) 0.0021(15)
O4 0.0154(19) 0.0146(17) 0.023(2) 0.0081(15) 0.0013(16) -0.0002(15)
O5 0.015(2) 0.0111(17) 0.026(2) -0.0021(15) -0.0007(16) -0.0024(15)
O6 0.017(2) 0.0131(18) 0.0248(19) -0.0044(16) 0.0016(16) 0.0037(14)
O7 0.030(2) 0.0142(18) 0.025(2) -0.0047(17) 0.0030(18) 0.0011(15)
O1W 0.033(3) 0.018(2) 0.036(2) 0.0001(19) -0.010(2) -0.0025(16)
O2W 0.016(2) 0.056(3) 0.026(2) 0.007(2) -0.0030(18) -0.015(2)
O3W 0.023(2) 0.0203(19) 0.025(2) -0.0029(18) 0.0034(18) 0.0010(16)
O4W 0.025(2) 0.0181(19) 0.024(2) 0.0009(18) 0.0006(18) 0.0034(16)
O5W 0.025(2) 0.020(2) 0.026(2) -0.0054(17) 0.003(2) -0.0012(17)
O6W 0.024(2) 0.0178(19) 0.029(2) -0.0046(18) 0.0048(18) -0.0031(16)
N1 0.014(2) 0.015(2) 0.018(2) -0.0014(18) 0.0011(19) 0.0009(17)
N2 0.015(2) 0.016(2) 0.019(2) -0.0005(19) -0.0007(19) 0.0003(18)
N3 0.032(3) 0.019(2) 0.024(3) -0.002(2) 0.002(2) 0.001(2)
C1 0.015(3) 0.013(2) 0.020(3) -0.001(2) -0.003(2) 0.003(2)
C2 0.022(3) 0.013(3) 0.020(3) 0.002(2) 0.001(2) -0.001(2)
C3 0.020(3) 0.016(3) 0.018(3) 0.003(2) 0.003(2) -0.002(2)
C4 0.015(3) 0.015(3) 0.018(3) -0.001(2) 0.000(2) -0.001(2)
C5 0.018(3) 0.011(2) 0.019(3) -0.003(2) -0.004(2) 0.0013(19)
C6 0.014(3) 0.017(3) 0.015(2) -0.002(2) 0.000(2) -0.0015(19)
C7 0.009(3) 0.018(3) 0.017(3) 0.004(2) 0.001(2) 0.002(2)
C8 0.007(3) 0.016(3) 0.023(3) 0.002(2) 0.001(2) 0.000(2)
C9 0.016(3) 0.018(3) 0.018(3) 0.004(2) 0.001(2) -0.001(2)
C10 0.013(3) 0.025(3) 0.021(3) 0.001(2) 0.000(2) 0.002(2)
C11 0.016(3) 0.013(2) 0.026(3) 0.002(2) -0.002(2) 0.001(2)
C12 0.012(3) 0.019(3) 0.019(3) 0.003(2) -0.002(2) -0.004(2)
C13 0.019(3) 0.016(3) 0.025(3) 0.001(2) 0.000(2) -0.002(2)
C14 0.030(4) 0.014(3) 0.029(3) 0.001(2) 0.003(3) -0.003(2)

loop_
_atom_type_symbol
_atom_type_description
_atom_type_scat_dispersion_real
_atom_type_scat_dispersion_imag
_atom_type_scat_source
Ba Ba -0.3244 2.2819 'International Tables Vol C Tables 4.2.6.8 and 6.1.1.4'
S S 0.1246 0.1234 'International Tables Vol C Tables 4.2.6.8 and 6.1.1.4'
O O 0.0106 0.0060 'International Tables Vol C Tables 4.2.6.8 and 6.1.1.4'
N N 0.0061 0.0033 'International Tables Vol C Tables 4.2.6.8 and 6.1.1.4'
C C 0.0033 0.0016 'International Tables Vol C Tables 4.2.6.8 and 6.1.1.4'
H H 0.0000 0.0000 'International Tables Vol C Tables 4.2.6.8 and 6.1.1.4'

loop_
_geom_angle_atom_site_label_1
_geom_angle_atom_site_label_2
_geom_angle_atom_site_label_3
_geom_angle_site_symmetry_1
_geom_angle_site_symmetry_3
_geom_angle
_geom_angle_publ_flag
O2W Ba1 O1W . . 72.69(14) y
O2W Ba1 O4 . 7_655 68.74(12) y
O1W Ba1 O4 . 7_655 83.39(12) y
O2W Ba1 O1 . . 73.66(13) y
O1W Ba1 O1 . . 146.32(12) y
O4 Ba1 O1 7_655 . 85.75(11) y
O2W Ba1 O5 . 7_755 63.22(12) y
O1W Ba1 O5 . 7_755 85.47(12) y
O4 Ba1 O5 7_655 7_755 131.85(10) y
O1 Ba1 O5 . 7_755 78.35(11) y
O2W Ba1 O4W . . 136.43(13) y
O1W Ba1 O4W . . 74.19(12) y
O4 Ba1 O4W 7_655 . 80.10(11) y
O1 Ba1 O4W . . 134.80(11) y
O5 Ba1 O4W 7_755 . 140.16(11) y
O2W Ba1 O3W . . 146.29(13) y
O1W Ba1 O3W . . 123.10(12) y
O4 Ba1 O3W 7_655 . 136.99(11) y
O1 Ba1 O3W . . 85.63(11) y
O5 Ba1 O3W 7_755 . 87.04(11) y
O4W Ba1 O3W . . 76.65(11) y
O2W Ba1 O3W . 6_556 124.26(12) y
O1W Ba1 O3W . 6_556 126.70(12) y
O4 Ba1 O3W 7_655 6_556 64.01(10) y
O1 Ba1 O3W . 6_556 75.02(10) y
O5 Ba1 O3W 7_755 6_556 147.67(10) y
O4W Ba1 O3W . 6_556 60.15(10) y
O3W Ba1 O3W . 6_556 73.06(5) y
O2W Ba1 O4W . 6_656 115.49(11) y
O1W Ba1 O4W . 6_656 67.73(11) y
O4 Ba1 O4W 7_655 6_656 146.32(10) y
O1 Ba1 O4W . 6_656 127.91(11) y
O5 Ba1 O4W 7_755 6_656 64.82(10) y
O4W Ba1 O4W . 6_656 75.76(7) y
O3W Ba1 O4W . 6_656 58.23(10) y
O3W Ba1 O4W 6_556 6_656 120.18(10) y
O1 S1 O3 . . 112.7(2) ?
O1 S1 O2 . . 113.1(2) ?
O3 S1 O2 . . 111.7(2) ?
O1 S1 C1 . . 107.6(2) ?
O3 S1 C1 . . 106.7(2) ?
O2 S1 C1 . . 104.6(2) ?
O6 S2 O5 . . 113.3(2) ?
O6 S2 O4 . . 112.7(2) ?
O5 S2 O4 . . 110.5(2) ?
O6 S2 C5 . . 107.6(2) ?
O5 S2 C5 . . 107.7(2) ?
O4 S2 C5 . . 104.4(2) ?
S1 O1 Ba1 . . 136.2(2) ?
S2 O4 Ba1 . 7_665 141.1(2) ?
S2 O5 Ba1 . 7_765 146.5(2) ?
C11 O7 C14 . . 116.4(4) ?
Ba1 O1W H1W . . 137(3) ?
Ba1 O1W H2W . . 123(3) ?
H1W O1W H2W . . 101(2) ?
Ba1 O2W H3W . . 127(4) ?
Ba1 O2W H4W . . 132(4) ?
H3W O2W H4W . . 100(2) ?
Ba1 O3W Ba1 . 6_656 119.27(12) ?
Ba1 O3W H5W . . 96(4) ?
Ba1 O3W H5W 6_656 . 116(4) ?
Ba1 O3W H6W . . 109(4) ?
Ba1 O3W H6W 6_656 . 114(4) ?
H5W O3W H6W . . 100(2) ?
Ba1 O4W Ba1 . 6_556 119.37(12) ?
Ba1 O4W H7W . . 116(4) ?
Ba1 O4W H7W 6_556 . 100(4) ?
Ba1 O4W H8W . . 114(4) ?
Ba1 O4W H8W 6_556 . 106(4) ?
H7W O4W H8W . . 99(2) ?
H9W O5W H10W . . 99(2) ?
H11W O6W H12W . . 100(2) ?
N2 N1 C4 . . 109.7(4) ?
N1 N2 C7 . . 117.5(4) ?
C10 N3 H1N . . 119(4) ?
C10 N3 H2N . . 119(5) ?
H1N N3 H2N . . 120(6) ?
C2 C1 C6 . . 121.0(5) ?
C2 C1 S1 . . 121.8(4) ?
C6 C1 S1 . . 117.2(4) ?
C1 C2 C3 . . 118.8(5) ?
C1 C2 H2 . . 120.6 ?
C3 C2 H2 . . 120.6 ?
C2 C3 C4 . . 121.2(5) ?
C2 C3 H3 . . 119.4 ?
C4 C3 H3 . . 119.4 ?
C3 C4 C5 . . 119.2(5) ?
C3 C4 N1 . . 121.7(5) ?
C5 C4 N1 . . 119.1(4) ?
C6 C5 C4 . . 119.9(5) ?
C6 C5 S2 . . 118.0(4) ?
C4 C5 S2 . . 122.0(4) ?
C5 C6 C1 . . 119.7(5) ?
C5 C6 H6 . . 120.2 ?
C1 C6 H6 . . 120.2 ?
N2 C7 C8 . . 114.9(4) ?
N2 C7 C12 . . 124.3(5) ?
C8 C7 C12 . . 120.7(5) ?
C9 C8 C7 . . 117.9(5) ?
C9 C8 C13 . . 120.4(5) ?
C7 C8 C13 . . 121.6(5) ?
C8 C9 C10 . . 122.6(5) ?
C8 C9 H9 . . 118.7 ?
C10 C9 H9 . . 118.7 ?
N3 C10 C9 . . 122.6(5) ?
N3 C10 C11 . . 119.7(5) ?
C9 C10 C11 . . 117.7(5) ?
C12 C11 O7 . . 126.0(5) ?
C12 C11 C10 . . 121.0(5) ?
O7 C11 C10 . . 112.9(4) ?
C11 C12 C7 . . 120.1(5) ?
C11 C12 H12 . . 120.0 ?
C7 C12 H12 . . 120.0 ?
C8 C13 H13A . . 109.5 ?
C8 C13 H13B . . 109.5 ?
H13A C13 H13B . . 109.5 ?
C8 C13 H13C . . 109.5 ?
H13A C13 H13C . . 109.5 ?
H13B C13 H13C . . 109.5 ?
O7 C14 H14A . . 109.5 ?
O7 C14 H14B . . 109.5 ?
H14A C14 H14B . . 109.5 ?
O7 C14 H14C . . 109.5 ?
H14A C14 H14C . . 109.5 ?
H14B C14 H14C . . 109.5 ?

loop_
_geom_bond_atom_site_label_1
_geom_bond_atom_site_label_2
_geom_bond_site_symmetry_2
_geom_bond_distance
_geom_bond_publ_flag
Ba1 O2W . 2.704(4) y
Ba1 O1W . 2.747(4) y
Ba1 O4 7_655 2.753(4) y
Ba1 O1 . 2.759(4) y
Ba1 O5 7_755 2.788(4) y
Ba1 O4W . 2.819(4) y
Ba1 O3W . 2.911(4) y
Ba1 O3W 6_556 3.105(4) y
Ba1 O4W 6_656 3.191(4) ?y
S1 O1 . 1.454(4) ?
S1 O3 . 1.460(4) ?
S1 O2 . 1.465(4) ?
S1 C1 . 1.768(5) ?
S2 O6 . 1.448(4) ?
S2 O5 . 1.463(4) ?
S2 O4 . 1.478(4) ?
S2 C5 . 1.788(5) ?
O4 Ba1 7_665 2.753(4) ?
O5 Ba1 7_765 2.788(4) ?
O7 C11 . 1.379(6) ?
O7 C14 . 1.433(6) ?
O1W H1W . 0.873(10) ?
O1W H2W . 0.873(10) ?
O2W H3W . 0.877(10) ?
O2W H4W . 0.875(10) ?
O3W Ba1 6_656 3.105(4) ?
O3W H5W . 0.875(10) ?
O3W H6W . 0.876(10) ?
O4W Ba1 6_556 3.191(4) ?
O4W H7W . 0.879(10) ?
O4W H8W . 0.878(10) ?
O5W H9W . 0.877(10) ?
O5W H10W . 0.876(10) ?
O6W H11W . 0.878(10) ?
O6W H12W . 0.876(10) ?
N1 N2 . 1.277(6) y
N1 C4 . 1.426(6) y
N2 C7 . 1.393(6) y
N3 C10 . 1.354(7) y
N3 H1N . 0.879(10) ?
N3 H2N . 0.877(10) ?
C1 C2 . 1.386(7) ?
C1 C6 . 1.406(7) ?
C2 C3 . 1.391(7) ?
C2 H2 . 0.9500 ?
C3 C4 . 1.397(7) ?
C3 H3 . 0.9500 ?
C4 C5 . 1.408(7) ?
C5 C6 . 1.385(7) ?
C6 H6 . 0.9500 ?
C7 C8 . 1.411(7) ?
C7 C12 . 1.412(7) ?
C8 C9 . 1.390(7) ?
C8 C13 . 1.511(7) ?
C9 C10 . 1.400(7) ?
C9 H9 . 0.9500 ?
C10 C11 . 1.430(7) ?
C11 C12 . 1.361(7) ?
C12 H12 . 0.9500 ?
C13 H13A . 0.9800 ?
C13 H13B . 0.9800 ?
C13 H13C . 0.9800 ?
C14 H14A . 0.9800 ?
C14 H14B . 0.9800 ?
C14 H14C . 0.9800 ?

loop_
_geom_hbond_atom_site_label_D
_geom_hbond_atom_site_label_H
_geom_hbond_atom_site_label_A
_geom_hbond_site_symmetry_A
_geom_hbond_distance_DH
_geom_hbond_distance_HA
_geom_hbond_distance_DA
_geom_hbond_angle_DHA
N3 H1N O2 5_665 0.879(10) 2.271(15) 3.144(6) 172(6)
N3 H2N O6 3_565 0.877(10) 2.28(5) 2.984(6) 138(6)
O1W H1W O2 7_655 0.873(10) 2.21(3) 2.987(5) 148(5)
O1W H2W O6W 4_645 0.873(10) 1.92(2) 2.766(6) 161(6)
O2W H3W O6 7_655 0.877(10) 2.03(3) 2.772(6) 141(5)
O2W H4W N1 7_755 0.875(10) 2.10(2) 2.948(6) 162(5)
O3W H5W O5W 1_655 0.875(10) 2.04(3) 2.805(5) 145(4)
O3W H6W O5W 6_656 0.876(10) 1.969(14) 2.833(6) 168(5)
O4W H7W O4 4_645 0.879(10) 2.059(18) 2.901(5) 160(4)
O4W H8W O6W 7_655 0.878(10) 1.870(15) 2.741(5) 171(5)
O5W H9W O2 . 0.877(10) 1.97(3) 2.805(5) 158(6)
O5W H10W O5 7_655 0.876(10) 2.17(3) 2.917(5) 143(5)
O6W H11W O3 . 0.878(10) 1.875(18) 2.737(5) 166(6)
O6W H12W O3 6_556 0.876(10) 1.928(13) 2.800(6) 174(5)

loop_
_geom_torsion_atom_site_label_1
_geom_torsion_atom_site_label_2
_geom_torsion_atom_site_label_3
_geom_torsion_atom_site_label_4
_geom_torsion_site_symmetry_1
_geom_torsion_site_symmetry_2
_geom_torsion_site_symmetry_3
_geom_torsion_site_symmetry_4
_geom_torsion
_geom_torsion_publ_flag
O3 S1 O1 Ba1 . . . . 26.9(4) ?
O2 S1 O1 Ba1 . . . . -100.9(3) ?
C1 S1 O1 Ba1 . . . . 144.1(3) ?
O6 S2 O4 Ba1 . . . 7_665 8.8(4) ?
O5 S2 O4 Ba1 . . . 7_665 136.7(3) ?
C5 S2 O4 Ba1 . . . 7_665 -107.7(3) ?
O6 S2 O5 Ba1 . . . 7_765 -167.3(3) ?
O4 S2 O5 Ba1 . . . 7_765 65.1(4) ?
C5 S2 O5 Ba1 . . . 7_765 -48.3(4) ?
C4 N1 N2 C7 . . . . 175.6(4) ?
O1 S1 C1 C2 . . . . 6.8(5) ?
O3 S1 C1 C2 . . . . 127.9(4) ?
O2 S1 C1 C2 . . . . -113.7(5) ?
O1 S1 C1 C6 . . . . -176.7(4) ?
O3 S1 C1 C6 . . . . -55.6(5) ?
O2 S1 C1 C6 . . . . 62.8(4) ?
C6 C1 C2 C3 . . . . -3.6(8) ?
S1 C1 C2 C3 . . . . 172.8(4) ?
C1 C2 C3 C4 . . . . 0.3(8) ?
C2 C3 C4 C5 . . . . 4.0(8) ?
C2 C3 C4 N1 . . . . -175.0(5) ?
N2 N1 C4 C3 . . . . 36.7(7) ?
N2 N1 C4 C5 . . . . -142.4(5) ?
C3 C4 C5 C6 . . . . -5.0(8) ?
N1 C4 C5 C6 . . . . 174.0(5) ?
C3 C4 C5 S2 . . . . -179.9(4) ?
N1 C4 C5 S2 . . . . -0.8(7) ?
O6 S2 C5 C6 . . . . -118.8(4) ?
O5 S2 C5 C6 . . . . 118.6(4) ?
O4 S2 C5 C6 . . . . 1.2(5) ?
O6 S2 C5 C4 . . . . 56.1(5) ?
O5 S2 C5 C4 . . . . -66.4(5) ?
O4 S2 C5 C4 . . . . 176.1(4) ?
C4 C5 C6 C1 . . . . 1.8(8) ?
S2 C5 C6 C1 . . . . 176.9(4) ?
C2 C1 C6 C5 . . . . 2.6(8) ?
S1 C1 C6 C5 . . . . -173.9(4) ?
N1 N2 C7 C8 . . . . 177.2(5) ?
N1 N2 C7 C12 . . . . -6.2(8) ?
N2 C7 C8 C9 . . . . 177.6(5) ?
C12 C7 C8 C9 . . . . 0.9(8) ?
N2 C7 C8 C13 . . . . -1.1(7) ?
C12 C7 C8 C13 . . . . -177.8(5) ?
C7 C8 C9 C10 . . . . -0.4(8) ?
C13 C8 C9 C10 . . . . 178.4(5) ?
C8 C9 C10 N3 . . . . 179.0(5) ?
C8 C9 C10 C11 . . . . -0.1(8) ?
C14 O7 C11 C12 . . . . -1.8(8) ?
C14 O7 C11 C10 . . . . 175.4(5) ?
N3 C10 C11 C12 . . . . -179.2(5) ?
C9 C10 C11 C12 . . . . 0.0(8) ?
N3 C10 C11 O7 . . . . 3.4(8) ?
C9 C10 C11 O7 . . . . -177.4(5) ?
O7 C11 C12 C7 . . . . 177.6(5) ?
C10 C11 C12 C7 . . . . 0.5(8) ?
N2 C7 C12 C11 . . . . -177.4(5) ?
C8 C7 C12 C11 . . . . -1.0(8) ?
